data_4502872
loop_
_publ_author_name
'Pfrunder, Michael C.'
'Micallef, Aaron S.'
'Rintoul, Llewellyn'
'Arnold, Dennis P.'
'Davy, Karl J. P.'
'McMurtrie, John'

_publ_section_title
;
 Exploitation of the Menshutkin Reaction for the Controlled Assembly of
 Halogen Bonded Architectures Incorporating 1,2-Diiodotetrafluorobenzene
 and 1,3,5-Triiodotrifluorobenzene
;
_journal_issue 2
_journal_name_full 'Crystal Growth &amp; Design'
_journal_page_first 714
_journal_paper_doi 10.1021/cg201017r
_journal_volume 12
_journal_year 2012
_chemical_formula_moiety 'C6 F3 I3, C7 H17 Cl N, Cl'
_chemical_formula_sum 'C13 H17 Cl2 F3 I3 N'
_chemical_formula_weight 695.88
_chemical_name_systematic
; 
 ? 
;
_space_group_IT_number 167
_symmetry_cell_setting trigonal
_symmetry_space_group_name_Hall '-R 3 2"c'
_symmetry_space_group_name_H-M 'R -3 c :H'
_atom_sites_solution_hydrogens geom
_atom_sites_solution_primary direct
_atom_sites_solution_secondary difmap
_audit_creation_method SHELXL-97
_cell_angle_alpha 90.00
_cell_angle_beta 90.00
_cell_angle_gamma 120.00
_cell_formula_units_Z 18
_cell_length_a 20.2571(3)
_cell_length_b 20.2571(3)
_cell_length_c 25.5490(6)
_cell_measurement_reflns_used 8193
_cell_measurement_temperature 173(2)
_cell_measurement_theta_max 28.7283
_cell_measurement_theta_min 3.1182
_cell_volume 9079.4(3)
_computing_cell_refinement
;
CrysAlis RED, Oxford Diffraction Ltd.,
Version 1.171.32.13 (release 29-11-2007 CrysAlis171 .NET)
(compiled Nov 29 2007,17:23:28)
;
_computing_data_collection
;
CrysAlis CCD, Oxford Diffraction Ltd.,
Version 1.171.32.13 (release 29-11-2007 CrysAlis171 .NET)
(compiled Nov 29 2007,17:23:28)
;
_computing_data_reduction
;
CrysAlis RED, Oxford Diffraction Ltd.,
Version 1.171.32.13 (release 29-11-2007 CrysAlis171 .NET)
(compiled Nov 29 2007,17:23:28)
;
_computing_molecular_graphics
;ORTEPIII (Farrugia, 1997)
WINGX-32 (Farrugia, 1999)
;
_computing_publication_material 'enCIFer 1.0 (CCDC, 2003)'
_computing_structure_refinement 'SHELXL-97 (Sheldrick, 1997)'
_computing_structure_solution 'SIR97 (Altomare, et. al. 1997)'
_diffrn_ambient_temperature 173(2)
_diffrn_detector_area_resol_mean 16.0774
_diffrn_measured_fraction_theta_full 0.998
_diffrn_measured_fraction_theta_max 0.934
_diffrn_measurement_device_type 'Oxford Diffraction Gemini'
_diffrn_measurement_method \w
_diffrn_radiation_monochromator graphite
_diffrn_radiation_source 'Enhance (Mo) X-ray Source'
_diffrn_radiation_type MoK\a
_diffrn_radiation_wavelength 0.71073
_diffrn_reflns_av_R_equivalents 0.0313
_diffrn_reflns_av_sigmaI/netI 0.0237
_diffrn_reflns_limit_h_max 25
_diffrn_reflns_limit_h_min -24
_diffrn_reflns_limit_k_max 26
_diffrn_reflns_limit_k_min -25
_diffrn_reflns_limit_l_max 31
_diffrn_reflns_limit_l_min -34
_diffrn_reflns_number 22338
_diffrn_reflns_theta_full 25.00
_diffrn_reflns_theta_max 28.79
_diffrn_reflns_theta_min 3.13
_diffrn_standards_decay_% 0
_diffrn_standards_number 0
_exptl_absorpt_coefficient_mu 4.933
_exptl_absorpt_correction_T_max 1
_exptl_absorpt_correction_T_min 0.73648
_exptl_absorpt_correction_type multi-scan
_exptl_absorpt_process_details
;
CrysAlisPro, Oxford Diffraction Ltd.,
Version 1.171.33.52 (release 06-11-2009 CrysAlis171 .NET)
(compiled Nov  6 2009,16:24:50)
Empirical absorption correction using spherical harmonics,
 implemented in SCALE3 ABSPACK scaling algorithm.
;
_exptl_crystal_colour colourless
_exptl_crystal_density_diffrn 2.291
_exptl_crystal_density_method 'not measured'
_exptl_crystal_description prism
_exptl_crystal_F_000 5796
_exptl_crystal_size_max 0.24
_exptl_crystal_size_mid 0.12
_exptl_crystal_size_min 0.10
_refine_diff_density_max 1.432
_refine_diff_density_min -0.701
_refine_diff_density_rms 0.103
_refine_ls_extinction_method none
_refine_ls_goodness_of_fit_ref 1.054
_refine_ls_hydrogen_treatment constr
_refine_ls_matrix_type full
_refine_ls_number_parameters 106
_refine_ls_number_reflns 2467
_refine_ls_number_restraints 1
_refine_ls_restrained_S_all 1.055
_refine_ls_R_factor_all 0.0554
_refine_ls_R_factor_gt 0.0305
_refine_ls_shift/su_max 0.003
_refine_ls_shift/su_mean 0.001
_refine_ls_structure_factor_coef Fsqd
_refine_ls_weighting_details 'calc w=1/[\s^2^(Fo^2^)+(0.0350P)^2^+0.0000P] where P=(Fo^2^+2Fc^2^)/3'
_refine_ls_weighting_scheme calc
_refine_ls_wR_factor_gt 0.0676
_refine_ls_wR_factor_ref 0.0713
_reflns_number_gt 1685
_reflns_number_total 2467
_reflns_threshold_expression >2sigma(I)
_cod_data_source_file cg201017r_si_006.cif
_cod_data_source_block 6
_cod_original_sg_symbol_H-M R-3c
_cod_database_code 4502872

loop_
_symmetry_equiv_pos_as_xyz
'x, y, z'
'-y, x-y, z'
'-x+y, -x, z'
'x-y, -y, -z+1/2'
'-x, -x+y, -z+1/2'
'y, x, -z+1/2'
'x+2/3, y+1/3, z+1/3'
'-y+2/3, x-y+1/3, z+1/3'
'-x+y+2/3, -x+1/3, z+1/3'
'x-y+2/3, -y+1/3, -z+5/6'
'-x+2/3, -x+y+1/3, -z+5/6'
'y+2/3, x+1/3, -z+5/6'
'x+1/3, y+2/3, z+2/3'
'-y+1/3, x-y+2/3, z+2/3'
'-x+y+1/3, -x+2/3, z+2/3'
'x-y+1/3, -y+2/3, -z+7/6'
'-x+1/3, -x+y+2/3, -z+7/6'
'y+1/3, x+2/3, -z+7/6'
'-x, -y, -z'
'y, -x+y, -z'
'x-y, x, -z'
'-x+y, y, z-1/2'
'x, x-y, z-1/2'
'-y, -x, z-1/2'
'-x+2/3, -y+1/3, -z+1/3'
'y+2/3, -x+y+1/3, -z+1/3'
'x-y+2/3, x+1/3, -z+1/3'
'-x+y+2/3, y+1/3, z-1/6'
'x+2/3, x-y+1/3, z-1/6'
'-y+2/3, -x+1/3, z-1/6'
'-x+1/3, -y+2/3, -z+2/3'
'y+1/3, -x+y+2/3, -z+2/3'
'x-y+1/3, x+2/3, -z+2/3'
'-x+y+1/3, y+2/3, z+1/6'
'x+1/3, x-y+2/3, z+1/6'
'-y+1/3, -x+2/3, z+1/6'

loop_
_atom_site_label
_atom_site_type_symbol
_atom_site_fract_x
_atom_site_fract_y
_atom_site_fract_z
_atom_site_U_iso_or_equiv
_atom_site_adp_type
_atom_site_occupancy
_atom_site_symmetry_multiplicity
_atom_site_calc_flag
_atom_site_refinement_flags
_atom_site_disorder_assembly
_atom_site_disorder_group
C1 C 0.0687(2) -0.0013(2) 0.10487(14) 0.0371(9) Uani 1 1 d . . .
C2 C 0.0674(2) 0.0666(2) 0.10482(14) 0.0390(9) Uani 1 1 d . . .
C3 C 0.0696(2) 0.0696(2) 0.2500 0.0343(12) Uani 1 2 d S . .
C4 C 0.0675(2) 0.0000 0.2500 0.0361(12) Uani 1 2 d S . .
C5 C 0.3083(2) 0.2657(2) 0.06696(15) 0.0405(9) Uani 1 1 d . A .
H5A H 0.2580 0.2242 0.0551 0.049 Uiso 1 1 calc R . .
H5B H 0.3434 0.2811 0.0366 0.049 Uiso 1 1 calc R . .
C6 C 0.3378(2) 0.2344(2) 0.10903(17) 0.0501(11) Uani 1 1 d . . .
H6A H 0.3407 0.1908 0.0951 0.075 Uiso 1 1 calc R . .
H6B H 0.3031 0.2180 0.1391 0.075 Uiso 1 1 calc R . .
H6C H 0.3887 0.2742 0.1201 0.075 Uiso 1 1 calc R . .
C7A C 0.2700(2) 0.3574(2) 0.03706(14) 0.0379(9) Uani 0.50 1 d P A 1
H7A1 H 0.3033 0.3662 0.0064 0.045 Uiso 0.50 1 calc PR A 1
H7A2 H 0.2721 0.4062 0.0454 0.045 Uiso 0.50 1 calc PR A 1
Cl2 Cl 0.17487(17) 0.28786(18) 0.02083(18) 0.0487(7) Uani 0.50 1 d P A 1
C7B C 0.2700(2) 0.3574(2) 0.03706(14) 0.0379(9) Uani 0.50 1 d PD A 2
H7B1 H 0.2777 0.4088 0.0442 0.045 Uiso 0.50 1 calc PR A 2
H7B2 H 0.3008 0.3614 0.0059 0.045 Uiso 0.50 1 calc PR A 2
C8 C 0.1867(6) 0.3044(9) 0.0244(8) 0.045 Uiso 0.50 1 d PD A 2
H8A H 0.1722 0.3242 -0.0059 0.057 Uiso 0.50 1 calc PR A 2
H8B H 0.1554 0.3011 0.0546 0.057 Uiso 0.50 1 calc PR A 2
H8C H 0.1786 0.2536 0.0161 0.057 Uiso 0.50 1 calc PR A 2
N1 N 0.2999(2) 0.3333 0.0833 0.0323(9) Uani 1 2 d S . .
F1 F 0.13447(12) 0.13205(13) 0.10407(10) 0.0557(6) Uani 1 1 d . . .
F2 F 0.13357(15) 0.0000 0.2500 0.0492(8) Uani 1 2 d S . .
Cl1 Cl 0.33696(6) 0.33696(6) 0.2500 0.0387(3) Uani 1 2 d S . .
I1 I 0.172333(14) -0.001939(14) 0.101641(12) 0.04410(11) Uani 1 1 d . . .
I2 I 0.173369(16) 0.173369(16) 0.2500 0.03884(11) Uani 1 2 d S . .

loop_
_atom_site_aniso_label
_atom_site_aniso_U_11
_atom_site_aniso_U_22
_atom_site_aniso_U_33
_atom_site_aniso_U_23
_atom_site_aniso_U_13
_atom_site_aniso_U_12
C1 0.032(2) 0.034(2) 0.048(2) 0.0001(17) -0.0046(17) 0.0181(18)
C2 0.031(2) 0.030(2) 0.049(3) -0.0023(17) -0.0015(17) 0.0105(18)
C3 0.030(2) 0.030(2) 0.038(3) -0.0006(11) 0.0006(11) 0.012(2)
C4 0.028(2) 0.036(3) 0.047(3) 0.002(2) 0.0009(12) 0.0179(15)
C5 0.039(2) 0.032(2) 0.053(2) -0.0066(18) 0.0005(18) 0.0204(19)
C6 0.051(3) 0.041(2) 0.068(3) 0.000(2) -0.004(2) 0.031(2)
C7A 0.036(2) 0.037(2) 0.040(2) 0.0021(17) -0.0026(16) 0.0170(18)
Cl2 0.0390(13) 0.052(2) 0.0522(13) -0.0070(13) -0.0122(12) 0.0206(12)
C7B 0.036(2) 0.037(2) 0.040(2) 0.0021(17) -0.0026(16) 0.0170(18)
N1 0.0302(16) 0.035(2) 0.034(2) -0.0042(18) -0.0021(9) 0.0175(12)
F1 0.0325(12) 0.0336(12) 0.0942(19) -0.0082(12) -0.0073(12) 0.0114(11)
F2 0.0308(12) 0.0353(18) 0.083(2) 0.0046(16) 0.0023(8) 0.0176(9)
Cl1 0.0326(5) 0.0326(5) 0.0501(8) 0.0052(3) -0.0052(3) 0.0155(6)
I1 0.03143(15) 0.03601(16) 0.0658(2) 0.00011(12) -0.00760(12) 0.01760(12)
I2 0.03028(14) 0.03028(14) 0.0534(2) 0.00176(8) -0.00176(8) 0.01324(16)

loop_
_atom_type_symbol
_atom_type_description
_atom_type_scat_dispersion_real
_atom_type_scat_dispersion_imag
_atom_type_scat_source
C C 0.0033 0.0016 'International Tables Vol C Tables 4.2.6.8 and 6.1.1.4'
H H 0.0000 0.0000 'International Tables Vol C Tables 4.2.6.8 and 6.1.1.4'
N N 0.0061 0.0033 'International Tables Vol C Tables 4.2.6.8 and 6.1.1.4'
F F 0.0171 0.0103 'International Tables Vol C Tables 4.2.6.8 and 6.1.1.4'
Cl Cl 0.1484 0.1585 'International Tables Vol C Tables 4.2.6.8 and 6.1.1.4'
I I -0.4742 1.8119 'International Tables Vol C Tables 4.2.6.8 and 6.1.1.4'

loop_
_geom_angle_atom_site_label_1
_geom_angle_atom_site_label_2
_geom_angle_atom_site_label_3
_geom_angle
_geom_angle_site_symmetry_1
_geom_angle_site_symmetry_3
C2 C1 C2 116.5(4) 3 .
C2 C1 I1 122.2(3) 3 .
C2 C1 I1 121.3(3) . .
F1 C2 C1 118.7(3) . 2
F1 C2 C1 117.8(3) . .
C1 C2 C1 123.5(4) 2 .
C4 C3 C4 117.0(5) . 2
C4 C3 I2 121.5(3) . .
C4 C3 I2 121.5(3) 2 .
F2 C4 C3 118.5(3) . 3
F2 C4 C3 118.5(3) . .
C3 C4 C3 123.0(5) 3 .
C6 C5 N1 115.2(3) . .
C6 C5 H5A 108.5 . .
N1 C5 H5A 108.5 . .
C6 C5 H5B 108.5 . .
N1 C5 H5B 108.5 . .
H5A C5 H5B 107.5 . .
C5 C6 H6A 109.5 . .
C5 C6 H6B 109.5 . .
H6A C6 H6B 109.5 . .
C5 C6 H6C 109.5 . .
H6A C6 H6C 109.5 . .
H6B C6 H6C 109.5 . .
N1 C7A Cl2 112.1(3) . .
N1 C7A H7A1 109.2 . .
Cl2 C7A H7A1 109.2 . .
N1 C7A H7A2 109.2 . .
Cl2 C7A H7A2 109.2 . .
H7A1 C7A H7A2 107.9 . .
H8A C8 H8B 109.5 . .
H8A C8 H8C 109.5 . .
H8B C8 H8C 109.5 . .
C7B N1 C7A 0.0(3) 16_554 16_554
C7B N1 C7A 111.8(4) 16_554 .
C7A N1 C7A 111.8(4) 16_554 .
C7B N1 C5 108.2(2) 16_554 .
C7A N1 C5 108.2(2) 16_554 .
C7A N1 C5 108.6(2) . .
C7B N1 C5 108.6(2) 16_554 16_554
C7A N1 C5 108.6(2) 16_554 16_554
C7A N1 C5 108.2(2) . 16_554
C5 N1 C5 111.6(4) . 16_554

loop_
_geom_bond_atom_site_label_1
_geom_bond_atom_site_label_2
_geom_bond_distance
_geom_bond_site_symmetry_2
C1 C2 1.376(5) 3
C1 C2 1.388(5) .
C1 I1 2.107(4) .
C2 F1 1.343(4) .
C2 C1 1.376(5) 2
C3 C4 1.389(3) .
C3 C4 1.389(3) 2
C3 I2 2.102(5) .
C4 F2 1.338(6) .
C4 C3 1.389(3) 3
C5 C6 1.513(5) .
C5 N1 1.522(4) .
C5 H5A 0.9900 .
C5 H5B 0.9900 .
C6 H6A 0.9800 .
C6 H6B 0.9800 .
C6 H6C 0.9800 .
C7A N1 1.516(4) .
C7A Cl2 1.777(5) .
C7A H7A1 0.9900 .
C7A H7A2 0.9900 .
C8 H8A 0.9800 .
C8 H8B 0.9800 .
C8 H8C 0.9800 .
N1 C7B 1.516(4) 16_554
N1 C7A 1.516(4) 16_554
N1 C5 1.522(4) 16_554

loop_
_geom_torsion_atom_site_label_1
_geom_torsion_atom_site_label_2
_geom_torsion_atom_site_label_3
_geom_torsion_atom_site_label_4
_geom_torsion
_geom_torsion_site_symmetry_1
_geom_torsion_site_symmetry_4
C2 C1 C2 F1 -179.0(2) 3 .
I1 C1 C2 F1 -1.8(5) . .
C2 C1 C2 C1 0.2(8) 3 2
I1 C1 C2 C1 177.4(2) . 2
C4 C3 C4 F2 180.0 2 .
I2 C3 C4 F2 0.0 . .
C4 C3 C4 C3 0.0 2 3
I2 C3 C4 C3 180.0 . 3
Cl2 C7A N1 C7B -51.5(2) . 16_554
Cl2 C7A N1 C7A -51.5(2) . 16_554
Cl2 C7A N1 C5 67.7(4) . .
Cl2 C7A N1 C5 -171.0(3) . 16_554
C6 C5 N1 C7B -58.5(4) . 16_554
C6 C5 N1 C7A -58.5(4) . 16_554
C6 C5 N1 C7A -180.0(3) . .
C6 C5 N1 C5 60.9(3) . 16_554
